data_4339632
loop_
_publ_author_name
'Wang, Guangbin'
'Slebodnick, Carla'
'Yee, Gordon T.'

_publ_section_title
;
 TCNE dimer dianion coordination complexes,
 [Mn(TPA)(TCNE)]2[micro2-(TCNE)2] and [Mn(TPA)(micro4-C4(CN)8)0.5].ClO4,
 TPA=tris(2-pyridylmethyl)amine: synthesis, structure and magnetic
 properties.
;
_journal_issue 23
_journal_name_full 'Inorganic chemistry'
_journal_page_first 9641
_journal_page_last 9645
_journal_paper_doi 10.1021/ic700590c
_journal_volume 46
_journal_year 2007
_chemical_formula_moiety 'C60 H36 Mn2 N24, 2(C2 H3 N), 2(C H2 Cl2)'
_chemical_formula_sum 'C66 H46 Cl4 Mn2 N26'
_chemical_formula_weight 1454.97
_chemical_name_systematic
; 
 ? 
;
_space_group_IT_number 2
_symmetry_cell_setting triclinic
_symmetry_space_group_name_Hall '-P 1'
_symmetry_space_group_name_H-M 'P -1'
_atom_sites_solution_hydrogens geom
_atom_sites_solution_primary direct
_atom_sites_solution_secondary difmap
_audit_creation_method SHELXL-97
_cell_angle_alpha 88.505(12)
_cell_angle_beta 75.560(14)
_cell_angle_gamma 87.077(12)
_cell_formula_units_Z 1
_cell_length_a 10.4432(17)
_cell_length_b 12.2726(16)
_cell_length_c 13.708(2)
_cell_measurement_reflns_used 3314
_cell_measurement_temperature 100(2)
_cell_measurement_theta_max 19.40
_cell_measurement_theta_min 2.28
_cell_volume 1699.0(4)
_computing_cell_refinement 'CrysAlis (Oxford Diffraction)'
_computing_data_collection 'CrysAlis (Oxford Diffraction)'
_computing_data_reduction 'CrysAlis (Oxford Diffraction)'
_computing_molecular_graphics 'Bruker SHELXTL'
_computing_publication_material 'Bruker SHELXTL'
_computing_structure_refinement 'SHELXL-97 (Sheldrick, 1997)'
_computing_structure_solution 'SHELXS-86 (Sheldrick, 1988)'
_diffrn_ambient_temperature 100(2)
_diffrn_detector CCD
_diffrn_detector_type 'Oxford Diffraction Sapphire 3 CCD'
_diffrn_measured_fraction_theta_full 0.987
_diffrn_measured_fraction_theta_max 0.987
_diffrn_measurement_device '\k-geometry diffractometer'
_diffrn_measurement_device_type 'Oxford Diffraction Xcalibur'
_diffrn_measurement_method 'phi and omega scans'
_diffrn_radiation_monochromator graphite
_diffrn_radiation_probe x-ray
_diffrn_radiation_type MoK\a
_diffrn_radiation_wavelength 0.71073
_diffrn_reflns_av_R_equivalents 0.0582
_diffrn_reflns_av_sigmaI/netI 0.0994
_diffrn_reflns_limit_h_max 12
_diffrn_reflns_limit_h_min -12
_diffrn_reflns_limit_k_max 14
_diffrn_reflns_limit_k_min -14
_diffrn_reflns_limit_l_max 16
_diffrn_reflns_limit_l_min -16
_diffrn_reflns_number 11335
_diffrn_reflns_theta_full 25.05
_diffrn_reflns_theta_max 25.05
_diffrn_reflns_theta_min 4.09
_diffrn_source 'fine-focus sealed tube'
_diffrn_source_current 40
_diffrn_source_voltage 50
_diffrn_standards_decay_% <2%
_diffrn_standards_interval_count 50
_diffrn_standards_number 2
_exptl_absorpt_coefficient_mu 0.592
_exptl_absorpt_correction_type none
_exptl_crystal_colour black
_exptl_crystal_density_diffrn 1.422
_exptl_crystal_density_method 'not measured'
_exptl_crystal_description parallelepiped
_exptl_crystal_F_000 742
_exptl_crystal_size_max 0.130
_exptl_crystal_size_mid 0.087
_exptl_crystal_size_min 0.057
_refine_diff_density_max 0.726
_refine_diff_density_min -0.868
_refine_diff_density_rms 0.084
_refine_ls_extinction_method none
_refine_ls_goodness_of_fit_ref 1.071
_refine_ls_hydrogen_treatment constr
_refine_ls_matrix_type full
_refine_ls_number_parameters 525
_refine_ls_number_reflns 5953
_refine_ls_number_restraints 84
_refine_ls_restrained_S_all 1.065
_refine_ls_R_factor_all 0.1148
_refine_ls_R_factor_gt 0.0678
_refine_ls_shift/su_max 0.000
_refine_ls_shift/su_mean 0.000
_refine_ls_structure_factor_coef Fsqd
_refine_ls_weighting_details 'calc w=1/[\s^2^(Fo^2^)+(0.0876P)^2^+0.0000P] where P=(Fo^2^+2Fc^2^)/3'
_refine_ls_weighting_scheme calc
_refine_ls_wR_factor_gt 0.1525
_refine_ls_wR_factor_ref 0.1827
_reflns_number_gt 3910
_reflns_number_total 5953
_reflns_threshold_expression >2sigma(I)
_cod_data_source_file ic700590c_si_1.cif
_cod_data_source_block cs781
_cod_depositor_comments
;
The following automatic conversions were performed:

'_symmetry_cell_setting' value 'Triclinic' changed to 'triclinic'
according to
/usr/data/users/saulius/automatic-downloads/retrospective/ACS/lib/dictionaries/cif_core.dic
dictionary named 'cif_core.dic' version 2.4.2 from 2011-04-26.

Automatic conversion script
Id: cif_fix_values 2281 2013-09-26 08:29:07Z andrius 
;
_cod_original_cell_volume 1698.9(4)
_cod_database_code 4339632

loop_
_symmetry_equiv_pos_as_xyz
'x, y, z'
'-x, -y, -z'

loop_
_atom_site_label
_atom_site_type_symbol
_atom_site_fract_x
_atom_site_fract_y
_atom_site_fract_z
_atom_site_U_iso_or_equiv
_atom_site_adp_type
_atom_site_occupancy
_atom_site_symmetry_multiplicity
_atom_site_calc_flag
_atom_site_refinement_flags
_atom_site_disorder_assembly
_atom_site_disorder_group
Mn1 Mn 0.35519(7) 0.71734(5) 0.81271(5) 0.0197(2) Uani 1 1 d . . .
N1 N 0.2829(4) 0.5396(3) 0.7926(3) 0.0254(9) Uani 1 1 d . . .
N2 N 0.1600(4) 0.7370(3) 0.7697(3) 0.0272(9) Uani 1 1 d U . .
N3 N 0.3212(4) 0.6264(3) 0.9635(3) 0.0258(9) Uani 1 1 d U . .
N4 N 0.5118(4) 0.6279(3) 0.6904(3) 0.0263(9) Uani 1 1 d U . .
N5 N 0.4055(4) 0.8707(3) 0.7117(3) 0.0238(8) Uani 1 1 d . . .
N6 N 0.2762(5) 1.2027(4) 0.6343(3) 0.0395(11) Uani 1 1 d . . .
N7 N 0.6648(4) 1.2470(3) 0.4692(3) 0.0318(10) Uani 1 1 d . A .
N8 N 0.7725(4) 0.9212(4) 0.5736(3) 0.0358(10) Uani 1 1 d . A .
N9 N 0.2736(4) 0.8684(3) 0.9229(3) 0.0255(9) Uani 1 1 d . . .
N10 N 0.3896(5) 1.2084(4) 0.8676(3) 0.0481(12) Uani 1 1 d . . .
N11 N 0.4489(4) 1.2229(3) 1.1435(3) 0.0256(9) Uani 1 1 d . . .
N12 N 0.3004(5) 0.8901(4) 1.2101(3) 0.0492(13) Uani 1 1 d . A .
C1A C 0.2151(7) 0.5457(5) 0.7131(5) 0.0287(17) Uani 0.725(7) 1 d PU A 1
H1AA H 0.1628 0.4802 0.7155 0.034 Uiso 0.725(7) 1 calc PR A 1
H1AB H 0.2803 0.5483 0.6469 0.034 Uiso 0.725(7) 1 calc PR A 1
C2A C 0.1244(8) 0.6473(7) 0.7259(6) 0.0229(17) Uani 0.725(7) 1 d PU A 1
C3A C 0.0108(10) 0.6512(9) 0.6910(7) 0.031(2) Uani 0.725(7) 1 d PU A 1
H3AA H -0.0164 0.5887 0.6634 0.038 Uiso 0.725(7) 1 calc PR A 1
C1B C 0.1251(15) 0.5533(14) 0.8130(13) 0.028(4) Uani 0.275(7) 1 d PU A 2
H1BA H 0.0927 0.4910 0.7831 0.034 Uiso 0.275(7) 1 calc PR A 2
H1BB H 0.0858 0.5508 0.8866 0.034 Uiso 0.275(7) 1 calc PR A 2
C2B C 0.079(2) 0.6563(16) 0.7711(14) 0.020(4) Uani 0.275(7) 1 d PU A 2
C3B C -0.030(3) 0.668(3) 0.733(2) 0.039(6) Uani 0.275(7) 1 d PU A 2
H3BA H -0.0812 0.6057 0.7334 0.047 Uiso 0.275(7) 1 calc PR A 2
C4 C -0.0648(5) 0.7538(5) 0.6979(4) 0.0406(13) Uani 1 1 d U . .
H4 H -0.1474 0.7580 0.6803 0.049 Uiso 1 1 calc R A 1
C5 C -0.0184(5) 0.8434(5) 0.7292(4) 0.0446(14) Uani 1 1 d . A .
H5A H -0.0618 0.9130 0.7268 0.054 Uiso 1 1 calc R . .
C6 C 0.0947(5) 0.8314(4) 0.7650(4) 0.0364(12) Uani 1 1 d . A .
H6A H 0.1271 0.8946 0.7876 0.044 Uiso 1 1 calc R . .
C7A C 0.1977(7) 0.5037(6) 0.8912(4) 0.0311(18) Uani 0.725(7) 1 d PU A 1
H7AA H 0.1915 0.4235 0.8917 0.037 Uiso 0.725(7) 1 calc PR A 1
H7AB H 0.1073 0.5371 0.8997 0.037 Uiso 0.725(7) 1 calc PR A 1
C8A C 0.2523(10) 0.5358(7) 0.9776(7) 0.031(2) Uani 0.725(7) 1 d PU A 1
C9A C 0.2262(11) 0.4787(8) 1.0674(7) 0.039(2) Uani 0.725(7) 1 d PU A 1
H9AA H 0.1768 0.4148 1.0744 0.047 Uiso 0.725(7) 1 calc PR A 1
C7B C 0.3233(19) 0.4650(13) 0.8554(13) 0.029(4) Uani 0.275(7) 1 d PU A 2
H7BA H 0.4167 0.4412 0.8257 0.035 Uiso 0.275(7) 1 calc PR A 2
H7BB H 0.2689 0.4002 0.8623 0.035 Uiso 0.275(7) 1 calc PR A 2
C8B C 0.311(2) 0.513(2) 0.961(2) 0.025(5) Uani 0.275(7) 1 d PU A 2
C9B C 0.291(3) 0.447(2) 1.0450(19) 0.039(6) Uani 0.275(7) 1 d PU A 2
H9BA H 0.2901 0.3698 1.0429 0.047 Uiso 0.275(7) 1 calc PR A 2
C10 C 0.2704(6) 0.5125(5) 1.1458(4) 0.0533(17) Uani 1 1 d U . .
H10 H 0.2652 0.4680 1.2043 0.064 Uiso 1 1 calc R A 1
C11 C 0.3219(5) 0.6118(4) 1.1379(3) 0.0336(12) Uani 1 1 d . A .
H11A H 0.3397 0.6442 1.1950 0.040 Uiso 1 1 calc R . .
C12 C 0.3483(5) 0.6652(4) 1.0468(3) 0.0338(12) Uani 1 1 d . A .
H12A H 0.3881 0.7337 1.0420 0.041 Uiso 1 1 calc R . .
C13A C 0.4036(7) 0.4626(5) 0.7648(5) 0.0299(17) Uani 0.725(7) 1 d PU A 1
H13A H 0.4343 0.4424 0.8259 0.036 Uiso 0.725(7) 1 calc PR A 1
H13B H 0.3804 0.3951 0.7365 0.036 Uiso 0.725(7) 1 calc PR A 1
C14A C 0.5121(8) 0.5156(6) 0.6891(6) 0.0289(17) Uani 0.725(7) 1 d PU A 1
C15A C 0.6087(8) 0.4546(6) 0.6238(6) 0.0303(17) Uani 0.725(7) 1 d PU A 1
H15A H 0.6068 0.3772 0.6254 0.036 Uiso 0.725(7) 1 calc PR A 1
C13B C 0.3320(17) 0.5146(12) 0.6802(12) 0.023(4) Uani 0.275(7) 1 d PU A 2
H13C H 0.3209 0.4367 0.6686 0.028 Uiso 0.275(7) 1 calc PR A 2
H13D H 0.2802 0.5596 0.6413 0.028 Uiso 0.275(7) 1 calc PR A 2
C14B C 0.474(2) 0.5396(14) 0.6468(13) 0.023(4) Uani 0.275(7) 1 d PU A 2
C15B C 0.567(2) 0.4766(15) 0.5840(14) 0.027(4) Uani 0.275(7) 1 d PU A 2
H15B H 0.5422 0.4128 0.5570 0.033 Uiso 0.275(7) 1 calc PR A 2
C16 C 0.7074(6) 0.5056(4) 0.5568(4) 0.0399(13) Uani 1 1 d U . .
H16 H 0.7685 0.4658 0.5055 0.048 Uiso 1 1 calc R A 1
C17 C 0.7160(5) 0.6155(4) 0.5656(4) 0.0368(13) Uani 1 1 d . A .
H17A H 0.7892 0.6521 0.5254 0.044 Uiso 1 1 calc R . .
C18 C 0.6173(5) 0.6728(4) 0.6335(3) 0.0312(11) Uani 1 1 d . A .
H18A H 0.6259 0.7489 0.6394 0.037 Uiso 1 1 calc R . .
C19 C 0.4579(4) 1.0496(3) 0.6116(3) 0.0216(10) Uani 1 1 d . . .
C20 C 0.5908(4) 1.0654(3) 0.5576(3) 0.0213(10) Uani 1 1 d . A .
C21 C 0.4278(4) 0.9514(4) 0.6675(3) 0.0212(10) Uani 1 1 d . A .
C22 C 0.3577(5) 1.1343(4) 0.6235(3) 0.0250(10) Uani 1 1 d . A .
C23 C 0.6305(4) 1.1665(4) 0.5091(3) 0.0239(10) Uani 1 1 d . . .
C24 C 0.6931(5) 0.9871(4) 0.5655(3) 0.0237(10) Uani 1 1 d . . .
C25 C 0.3543(4) 1.0420(4) 0.9845(3) 0.0229(10) Uani 1 1 d . . .
C26 C 0.3688(4) 1.0480(4) 1.0843(3) 0.0239(10) Uani 1 1 d . A .
C27 C 0.3069(4) 0.9466(4) 0.9514(3) 0.0216(10) Uani 1 1 d . A .
C28 C 0.3725(5) 1.1330(4) 0.9187(3) 0.0303(11) Uani 1 1 d . A .
C29 C 0.4107(4) 1.1451(4) 1.1184(3) 0.0228(10) Uani 1 1 d . . .
C30 C 0.3319(5) 0.9614(4) 1.1557(3) 0.0284(11) Uani 1 1 d . . .
N13 N 0.0306(5) 0.6165(5) 0.3589(5) 0.0657(16) Uani 1 1 d . . .
C31 C 0.0414(5) 0.7012(5) 0.3840(4) 0.0409(13) Uani 1 1 d . . .
C32 C 0.0508(6) 0.8131(5) 0.4142(4) 0.0518(16) Uani 1 1 d . . .
H32A H 0.1126 0.8514 0.3601 0.078 Uiso 1 1 calc R . .
H32B H 0.0830 0.8124 0.4756 0.078 Uiso 1 1 calc R . .
H32C H -0.0367 0.8507 0.4272 0.078 Uiso 1 1 calc R . .
Cl1 Cl 0.0271(2) 0.2663(2) 0.98295(17) 0.1209(10) Uani 1 1 d . . .
Cl2 Cl 0.0247(3) 0.0850(2) 0.8631(3) 0.1671(16) Uani 1 1 d . . .
C33 C 0.0259(9) 0.2178(6) 0.8658(6) 0.088(2) Uani 1 1 d . . .
H33A H -0.0533 0.2494 0.8461 0.106 Uiso 1 1 calc R . .
H33B H 0.1050 0.2425 0.8156 0.106 Uiso 1 1 calc R . .

loop_
_atom_site_aniso_label
_atom_site_aniso_U_11
_atom_site_aniso_U_22
_atom_site_aniso_U_33
_atom_site_aniso_U_23
_atom_site_aniso_U_13
_atom_site_aniso_U_12
Mn1 0.0221(4) 0.0178(4) 0.0194(4) 0.0022(3) -0.0050(3) -0.0047(3)
N1 0.029(2) 0.024(2) 0.024(2) 0.0023(16) -0.0063(17) -0.0073(17)
N2 0.028(2) 0.032(2) 0.025(2) 0.0058(16) -0.0117(17) -0.0091(18)
N3 0.030(2) 0.024(2) 0.025(2) 0.0045(16) -0.0097(17) -0.0063(17)
N4 0.030(2) 0.026(2) 0.023(2) -0.0048(16) -0.0049(17) -0.0052(17)
N5 0.025(2) 0.025(2) 0.0200(19) 0.0014(17) -0.0022(16) -0.0036(17)
N6 0.041(3) 0.039(3) 0.034(2) 0.000(2) -0.005(2) 0.013(2)
N7 0.042(3) 0.025(2) 0.026(2) 0.0035(17) -0.0029(19) -0.0070(19)
N8 0.027(2) 0.043(3) 0.038(2) 0.004(2) -0.0109(19) 0.002(2)
N9 0.029(2) 0.027(2) 0.021(2) 0.0006(16) -0.0070(17) -0.0070(18)
N10 0.070(4) 0.029(3) 0.053(3) 0.006(2) -0.030(3) -0.005(2)
N11 0.029(2) 0.024(2) 0.023(2) -0.0007(16) -0.0054(17) -0.0021(18)
N12 0.067(3) 0.046(3) 0.027(2) -0.001(2) 0.006(2) -0.026(3)
C1A 0.035(4) 0.020(3) 0.037(4) 0.004(3) -0.017(3) -0.013(3)
C2A 0.024(5) 0.033(4) 0.012(4) 0.011(4) -0.004(3) -0.013(3)
C3A 0.034(6) 0.029(4) 0.037(6) 0.002(4) -0.018(5) -0.010(4)
C1B 0.013(8) 0.024(7) 0.046(11) 0.014(7) -0.005(7) -0.010(6)
C2B 0.026(11) 0.019(8) 0.010(11) 0.007(8) 0.005(8) -0.008(7)
C3B 0.027(14) 0.049(13) 0.044(18) -0.002(13) -0.014(12) -0.002(10)
C4 0.031(3) 0.051(3) 0.047(3) 0.005(3) -0.022(3) -0.009(2)
C5 0.034(3) 0.043(3) 0.059(4) -0.013(3) -0.017(3) 0.013(3)
C6 0.028(3) 0.035(3) 0.048(3) -0.013(2) -0.015(2) 0.007(2)
C7A 0.035(4) 0.031(4) 0.031(4) 0.014(3) -0.014(3) -0.022(3)
C8A 0.040(7) 0.021(5) 0.037(5) 0.010(4) -0.021(5) -0.004(4)
C9A 0.055(7) 0.034(6) 0.033(5) 0.016(4) -0.020(5) -0.018(4)
C7B 0.037(12) 0.020(8) 0.039(8) 0.011(6) -0.025(9) 0.000(8)
C8B 0.025(14) 0.020(8) 0.032(7) 0.005(7) -0.016(11) 0.015(10)
C9B 0.053(17) 0.025(10) 0.039(8) 0.016(6) -0.016(12) -0.001(11)
C10 0.078(5) 0.054(4) 0.038(3) 0.031(3) -0.031(3) -0.036(3)
C11 0.040(3) 0.039(3) 0.023(3) 0.005(2) -0.011(2) -0.003(2)
C12 0.047(3) 0.029(3) 0.026(3) 0.002(2) -0.010(2) -0.006(2)
C13A 0.044(4) 0.018(3) 0.032(4) 0.001(3) -0.018(3) -0.003(3)
C14A 0.042(5) 0.024(4) 0.023(4) -0.003(3) -0.014(3) 0.001(3)
C15A 0.046(5) 0.019(4) 0.030(4) -0.004(3) -0.019(3) 0.011(3)
C13B 0.036(8) 0.011(8) 0.032(9) -0.004(7) -0.025(7) -0.004(7)
C14B 0.041(8) 0.017(9) 0.006(9) 0.001(6) 0.002(7) -0.010(7)
C15B 0.046(8) 0.024(10) 0.013(10) -0.002(7) -0.013(7) 0.012(8)
C16 0.047(3) 0.046(3) 0.026(3) -0.010(2) -0.010(2) 0.018(3)
C17 0.026(3) 0.047(3) 0.034(3) -0.006(2) -0.002(2) -0.001(2)
C18 0.020(3) 0.031(3) 0.039(3) -0.005(2) -0.002(2) -0.001(2)
C19 0.029(3) 0.019(2) 0.016(2) -0.0003(17) -0.0046(19) -0.0015(19)
C20 0.028(3) 0.019(2) 0.017(2) -0.0033(17) -0.0046(19) 0.0000(19)
C21 0.021(2) 0.026(3) 0.016(2) -0.0026(19) -0.0033(18) -0.003(2)
C22 0.027(3) 0.026(3) 0.022(2) 0.0007(19) -0.006(2) -0.002(2)
C23 0.027(3) 0.027(3) 0.018(2) -0.004(2) -0.0049(19) -0.002(2)
C24 0.026(3) 0.026(3) 0.020(2) 0.0019(19) -0.007(2) -0.009(2)
C25 0.023(3) 0.023(2) 0.024(2) -0.0019(19) -0.0074(19) -0.0006(19)
C26 0.023(2) 0.022(2) 0.025(2) -0.0048(19) -0.0021(19) -0.0016(19)
C27 0.018(2) 0.028(3) 0.018(2) 0.0013(19) -0.0036(18) 0.000(2)
C28 0.042(3) 0.023(3) 0.031(3) -0.002(2) -0.019(2) -0.003(2)
C29 0.017(2) 0.029(3) 0.022(2) -0.0029(19) -0.0040(19) 0.000(2)
C30 0.026(3) 0.036(3) 0.019(2) -0.009(2) 0.003(2) -0.007(2)
N13 0.037(3) 0.058(4) 0.100(4) -0.008(3) -0.012(3) 0.004(3)
C31 0.024(3) 0.057(4) 0.038(3) 0.004(3) -0.002(2) 0.000(3)
C32 0.040(4) 0.065(4) 0.046(3) -0.010(3) 0.001(3) -0.012(3)
Cl1 0.0870(17) 0.170(3) 0.0907(15) -0.0505(16) 0.0188(12) -0.0428(17)
Cl2 0.097(2) 0.100(2) 0.270(4) -0.082(2) 0.031(2) -0.0210(16)
C33 0.078(6) 0.081(6) 0.094(6) 0.002(4) -0.005(5) 0.026(4)

loop_
_atom_type_symbol
_atom_type_description
_atom_type_scat_dispersion_real
_atom_type_scat_dispersion_imag
_atom_type_scat_source
C C 0.0033 0.0016 'International Tables Vol C Tables 4.2.6.8 and 6.1.1.4'
H H 0.0000 0.0000 'International Tables Vol C Tables 4.2.6.8 and 6.1.1.4'
N N 0.0061 0.0033 'International Tables Vol C Tables 4.2.6.8 and 6.1.1.4'
Cl Cl 0.1484 0.1585 'International Tables Vol C Tables 4.2.6.8 and 6.1.1.4'
Mn Mn 0.3368 0.7283 'International Tables Vol C Tables 4.2.6.8 and 6.1.1.4'

loop_
_geom_angle_atom_site_label_1
_geom_angle_atom_site_label_2
_geom_angle_atom_site_label_3
_geom_angle
_geom_angle_site_symmetry_3
N2 Mn1 N3 108.36(13) .
N2 Mn1 N4 111.07(13) .
N3 Mn1 N4 111.52(14) .
N2 Mn1 N5 83.40(13) .
N3 Mn1 N5 152.61(13) .
N4 Mn1 N5 85.50(13) .
N2 Mn1 N1 71.92(14) .
N3 Mn1 N1 71.38(12) .
N4 Mn1 N1 70.90(13) .
N5 Mn1 N1 135.87(12) .
N2 Mn1 N9 85.49(13) .
N3 Mn1 N9 81.03(13) .
N4 Mn1 N9 153.12(13) .
N5 Mn1 N9 75.22(12) .
N1 Mn1 N9 135.79(13) .
N2 Mn1 N11 156.29(14) 2_677
N3 Mn1 N11 83.87(13) 2_677
N4 Mn1 N11 81.46(13) 2_677
N5 Mn1 N11 77.46(13) 2_677
N1 Mn1 N11 131.79(13) 2_677
N9 Mn1 N11 76.25(13) 2_677
C1A N1 C7A 113.2(4) .
C1A N1 C13A 110.4(4) .
C7A N1 C13A 108.8(5) .
C7B N1 C13B 115.0(10) .
C7B N1 C1B 113.0(10) .
C13B N1 C1B 105.1(9) .
C7B N1 Mn1 111.5(7) .
C1A N1 Mn1 108.0(3) .
C7A N1 Mn1 108.1(3) .
C13A N1 Mn1 108.1(3) .
C13B N1 Mn1 106.0(6) .
C1B N1 Mn1 105.5(6) .
C6 N2 C2B 109.1(10) .
C6 N2 C2A 118.8(5) .
C6 N2 Mn1 124.5(3) .
C2B N2 Mn1 124.3(10) .
C2A N2 Mn1 115.3(4) .
C8A N3 C12 115.2(5) .
C12 N3 C8B 116.1(11) .
C8A N3 Mn1 119.5(5) .
C12 N3 Mn1 124.5(3) .
C8B N3 Mn1 116.4(11) .
C18 N4 C14B 113.1(8) .
C18 N4 C14A 116.0(5) .
C18 N4 Mn1 124.5(3) .
C14B N4 Mn1 117.8(8) .
C14A N4 Mn1 118.1(4) .
C21 N5 Mn1 175.1(3) .
C27 N9 Mn1 141.8(3) .
C29 N11 Mn1 139.0(3) 2_677
N1 C1A C2A 109.2(5) .
N2 C2A C3A 120.8(8) .
N2 C2A C1A 118.5(6) .
C3A C2A C1A 120.6(7) .
C2A C3A C4 117.6(9) .
C2B C1B N1 113.3(13) .
N2 C2B C3B 123(2) .
N2 C2B C1B 112.5(16) .
C3B C2B C1B 125(2) .
C4 C3B C2B 123(3) .
C3B C4 C5 114.7(16) .
C5 C4 C3A 120.0(6) .
C4 C5 C6 118.2(5) .
N2 C6 C5 123.7(5) .
N1 C7A C8A 111.4(6) .
N3 C8A C9A 122.2(8) .
N3 C8A C7A 116.0(7) .
C9A C8A C7A 121.6(8) .
C10 C9A C8A 120.6(8) .
N1 C7B C8B 111.6(14) .
C9B C8B N3 123(2) .
C9B C8B C7B 121(2) .
N3 C8B C7B 115.6(19) .
C8B C9B C10 113(2) .
C11 C10 C9A 117.5(6) .
C11 C10 C9B 116.6(11) .
C10 C11 C12 119.3(4) .
N3 C12 C11 123.8(5) .
C14A C13A N1 110.2(5) .
C15A C14A N4 122.2(6) .
C15A C14A C13A 121.3(7) .
N4 C14A C13A 116.5(6) .
C16 C15A C14A 119.7(7) .
C14B C13B N1 108.4(11) .
C15B C14B N4 119.3(17) .
C15B C14B C13B 124.2(16) .
N4 C14B C13B 116.3(13) .
C14B C15B C16 120.9(16) .
C15A C16 C17 118.1(5) .
C17 C16 C15B 110.0(8) .
C16 C17 C18 119.4(5) .
N4 C18 C17 123.6(5) .
C21 C19 C22 118.1(4) .
C21 C19 C20 118.9(4) .
C22 C19 C20 122.3(4) .
C19 C20 C24 120.2(4) .
C19 C20 C23 121.8(4) .
C24 C20 C23 117.0(4) .
N5 C21 C19 178.7(5) .
N6 C22 C19 179.2(5) .
N7 C23 C20 178.7(5) .
N8 C24 C20 177.6(5) .
C28 C25 C26 121.5(4) .
C28 C25 C27 117.6(4) .
C26 C25 C27 120.5(4) .
C25 C26 C29 120.3(4) .
C25 C26 C30 121.6(4) .
C29 C26 C30 117.9(4) .
N9 C27 C25 177.3(5) .
N10 C28 C25 177.5(5) .
N11 C29 C26 177.5(5) .
N12 C30 C26 177.4(5) .
N13 C31 C32 177.3(6) .
Cl2 C33 Cl1 113.0(5) .

loop_
_geom_bond_atom_site_label_1
_geom_bond_atom_site_label_2
_geom_bond_distance
_geom_bond_site_symmetry_2
Mn1 N2 2.259(4) .
Mn1 N3 2.280(4) .
Mn1 N4 2.288(4) .
Mn1 N5 2.310(4) .
Mn1 N1 2.389(4) .
Mn1 N9 2.406(4) .
Mn1 N11 2.423(4) 2_677
N1 C7B 1.364(16) .
N1 C1A 1.438(7) .
N1 C7A 1.491(7) .
N1 C13A 1.511(8) .
N1 C13B 1.531(16) .
N1 C1B 1.602(16) .
N2 C6 1.322(6) .
N2 C2B 1.33(2) .
N2 C2A 1.378(9) .
N3 C8A 1.339(10) .
N3 C12 1.346(6) .
N3 C8B 1.41(3) .
N4 C18 1.318(6) .
N4 C14B 1.372(17) .
N4 C14A 1.379(8) .
N5 C21 1.151(5) .
N6 C22 1.150(6) .
N7 C23 1.146(6) .
N8 C24 1.152(6) .
N9 C27 1.147(5) .
N10 C28 1.140(6) .
N11 C29 1.146(5) .
N11 Mn1 2.423(4) 2_677
N12 C30 1.142(6) .
C1A C2A 1.513(11) .
C2A C3A 1.384(13) .
C3A C4 1.445(12) .
C1B C2B 1.48(3) .
C2B C3B 1.37(4) .
C3B C4 1.23(3) .
C4 C5 1.346(7) .
C5 C6 1.388(7) .
C7A C8A 1.506(12) .
C8A C9A 1.374(13) .
C9A C10 1.353(10) .
C7B C8B 1.55(3) .
C8B C9B 1.37(4) .
C9B C10 1.58(3) .
C10 C11 1.347(7) .
C11 C12 1.368(6) .
C13A C14A 1.496(10) .
C14A C15A 1.373(10) .
C15A C16 1.365(9) .
C13B C14B 1.48(3) .
C14B C15B 1.35(3) .
C15B C16 1.48(2) .
C16 C17 1.367(7) .
C17 C18 1.380(7) .
C19 C21 1.418(6) .
C19 C22 1.419(7) .
C19 C20 1.421(6) .
C20 C24 1.422(7) .
C20 C23 1.423(6) .
C25 C28 1.408(6) .
C25 C26 1.419(6) .
C25 C27 1.421(6) .
C26 C29 1.419(6) .
C26 C30 1.426(6) .
N13 C31 1.123(7) .
C31 C32 1.460(8) .
Cl1 C33 1.731(8) .
Cl2 C33 1.631(8) .

loop_
_geom_torsion_atom_site_label_1
_geom_torsion_atom_site_label_2
_geom_torsion_atom_site_label_3
_geom_torsion_atom_site_label_4
_geom_torsion
_geom_torsion_site_symmetry_1
N2 Mn1 N1 C7B -148.4(9) .
N3 Mn1 N1 C7B -31.1(9) .
N4 Mn1 N1 C7B 90.7(9) .
N5 Mn1 N1 C7B 152.3(9) .
N9 Mn1 N1 C7B -85.4(9) .
N11 Mn1 N1 C7B 32.1(9) 2_677
N2 Mn1 N1 C1A 34.3(4) .
N3 Mn1 N1 C1A 151.7(4) .
N4 Mn1 N1 C1A -86.6(4) .
N5 Mn1 N1 C1A -25.0(4) .
N9 Mn1 N1 C1A 97.3(4) .
N11 Mn1 N1 C1A -145.2(4) 2_677
N2 Mn1 N1 C7A -88.5(4) .
N3 Mn1 N1 C7A 28.9(4) .
N4 Mn1 N1 C7A 150.6(4) .
N5 Mn1 N1 C7A -147.8(3) .
N9 Mn1 N1 C7A -25.5(4) .
N11 Mn1 N1 C7A 92.0(4) 2_677
N2 Mn1 N1 C13A 153.9(3) .
N3 Mn1 N1 C13A -88.8(3) .
N4 Mn1 N1 C13A 33.0(3) .
N5 Mn1 N1 C13A 94.5(4) .
N9 Mn1 N1 C13A -143.2(3) .
N11 Mn1 N1 C13A -25.7(4) 2_677
N2 Mn1 N1 C13B 85.7(7) .
N3 Mn1 N1 C13B -156.9(7) .
N4 Mn1 N1 C13B -35.1(7) .
N5 Mn1 N1 C13B 26.4(7) .
N9 Mn1 N1 C13B 148.7(7) .
N11 Mn1 N1 C13B -93.8(7) 2_677
N2 Mn1 N1 C1B -25.4(7) .
N3 Mn1 N1 C1B 92.0(7) .
N4 Mn1 N1 C1B -146.3(7) .
N5 Mn1 N1 C1B -84.7(7) .
N9 Mn1 N1 C1B 37.6(7) .
N11 Mn1 N1 C1B 155.1(7) 2_677
N3 Mn1 N2 C6 112.6(4) .
N4 Mn1 N2 C6 -124.5(4) .
N5 Mn1 N2 C6 -42.0(4) .
N1 Mn1 N2 C6 175.1(4) .
N9 Mn1 N2 C6 33.6(4) .
N11 Mn1 N2 C6 -5.8(6) 2_677
N3 Mn1 N2 C2B -49.1(10) .
N4 Mn1 N2 C2B 73.7(10) .
N5 Mn1 N2 C2B 156.3(10) .
N1 Mn1 N2 C2B 13.4(10) .
N9 Mn1 N2 C2B -128.1(10) .
N11 Mn1 N2 C2B -167.5(10) 2_677
N3 Mn1 N2 C2A -81.4(4) .
N4 Mn1 N2 C2A 41.5(4) .
N5 Mn1 N2 C2A 124.0(4) .
N1 Mn1 N2 C2A -18.9(4) .
N9 Mn1 N2 C2A -160.4(4) .
N11 Mn1 N2 C2A 160.2(4) 2_677
N2 Mn1 N3 C8A 47.6(5) .
N4 Mn1 N3 C8A -75.0(5) .
N5 Mn1 N3 C8A 159.7(5) .
N1 Mn1 N3 C8A -15.2(5) .
N9 Mn1 N3 C8A 129.7(5) .
N11 Mn1 N3 C8A -153.3(5) 2_677
N2 Mn1 N3 C12 -122.0(4) .
N4 Mn1 N3 C12 115.4(4) .
N5 Mn1 N3 C12 -9.9(6) .
N1 Mn1 N3 C12 175.2(4) .
N9 Mn1 N3 C12 -39.8(4) .
N11 Mn1 N3 C12 37.1(4) 2_677
N2 Mn1 N3 C8B 78.4(10) .
N4 Mn1 N3 C8B -44.1(10) .
N5 Mn1 N3 C8B -169.4(10) .
N1 Mn1 N3 C8B 15.6(10) .
N9 Mn1 N3 C8B 160.6(10) .
N11 Mn1 N3 C8B -122.4(10) 2_677
N2 Mn1 N4 C18 112.3(4) .
N3 Mn1 N4 C18 -126.8(4) .
N5 Mn1 N4 C18 31.1(4) .
N1 Mn1 N4 C18 173.2(4) .
N9 Mn1 N4 C18 -12.7(6) .
N11 Mn1 N4 C18 -46.9(4) 2_677
N2 Mn1 N4 C14B -42.1(10) .
N3 Mn1 N4 C14B 78.8(10) .
N5 Mn1 N4 C14B -123.3(10) .
N1 Mn1 N4 C14B 18.8(10) .
N9 Mn1 N4 C14B -167.1(10) .
N11 Mn1 N4 C14B 158.7(10) 2_677
N2 Mn1 N4 C14A -81.7(5) .
N3 Mn1 N4 C14A 39.3(5) .
N5 Mn1 N4 C14A -162.8(5) .
N1 Mn1 N4 C14A -20.7(4) .
N9 Mn1 N4 C14A 153.4(4) .
N11 Mn1 N4 C14A 119.2(5) 2_677
N2 Mn1 N9 C27 -140.0(6) .
N3 Mn1 N9 C27 110.6(6) .
N4 Mn1 N9 C27 -10.1(7) .
N5 Mn1 N9 C27 -55.7(5) .
N1 Mn1 N9 C27 161.8(5) .
N11 Mn1 N9 C27 24.7(5) 2_677
C7A N1 C1A C2A 76.0(6) .
C13A N1 C1A C2A -161.7(5) .
Mn1 N1 C1A C2A -43.7(6) .
C6 N2 C2A C3A -9.4(9) .
Mn1 N2 C2A C3A -176.3(6) .
C6 N2 C2A C1A 168.1(5) .
C2B N2 C2A C1A -114(2) .
Mn1 N2 C2A C1A 1.3(7) .
N1 C1A C2A N2 30.3(8) .
N1 C1A C2A C3A -152.2(7) .
N2 C2A C3A C4 2.8(11) .
C1A C2A C3A C4 -174.7(7) .
C7B N1 C1B C2B 160.9(14) .
C13B N1 C1B C2B -72.9(15) .
Mn1 N1 C1B C2B 38.8(15) .
C6 N2 C2B C3B 24(2) .
Mn1 N2 C2B C3B -171.6(15) .
C6 N2 C2B C1B -158.9(12) .
C2A N2 C2B C1B 86(2) .
Mn1 N2 C2B C1B 5.2(19) .
N1 C1B C2B N2 -31(2) .
N1 C1B C2B C3B 146.1(18) .
N2 C2B C3B C4 -3(3) .
C1B C2B C3B C4 -179.4(19) .
C2B C3B C4 C5 -21(3) .
C2B C3B C4 C3A 87(4) .
C2A C3A C4 C5 5.7(11) .
C3B C4 C5 C6 22.3(16) .
C3A C4 C5 C6 -7.3(9) .
C2B N2 C6 C5 -22.4(11) .
C2A N2 C6 C5 8.0(8) .
Mn1 N2 C6 C5 173.5(4) .
C4 C5 C6 N2 0.4(8) .
C1A N1 C7A C8A -159.7(6) .
C13A N1 C7A C8A 77.2(7) .
Mn1 N1 C7A C8A -40.1(7) .
C12 N3 C8A C9A -8.2(11) .
Mn1 N3 C8A C9A -178.7(7) .
C12 N3 C8A C7A 168.3(6) .
C8B N3 C8A C7A -93(3) .
Mn1 N3 C8A C7A -2.2(9) .
N1 C7A C8A N3 29.8(9) .
N1 C7A C8A C9A -153.8(8) .
N3 C8A C9A C10 -0.1(14) .
C7A C8A C9A C10 -176.4(8) .
C13B N1 C7B C8B 161.0(14) .
C1B N1 C7B C8B -78.3(17) .
Mn1 N1 C7B C8B 40.3(17) .
C12 N3 C8B C9B 18(2) .
Mn1 N3 C8B C9B 179.8(17) .
C8A N3 C8B C7B 103(3) .
C12 N3 C8B C7B -161.9(12) .
Mn1 N3 C8B C7B -0.5(19) .
N1 C7B C8B C9B 152.1(19) .
N1 C7B C8B N3 -28(2) .
N3 C8B C9B C10 4(3) .
C7B C8B C9B C10 -175.5(17) .
C8A C9A C10 C11 10.0(13) .
C8B C9B C10 C11 -24(2) .
C9A C10 C11 C12 -11.1(10) .
C9B C10 C11 C12 21.4(13) .
C8A N3 C12 C11 7.0(8) .
C8B N3 C12 C11 -23.4(12) .
Mn1 N3 C12 C11 177.0(4) .
C10 C11 C12 N3 2.6(8) .
C1A N1 C13A C14A 75.5(6) .
C7A N1 C13A C14A -159.7(5) .
Mn1 N1 C13A C14A -42.5(5) .
C18 N4 C14A C15A -7.3(9) .
Mn1 N4 C14A C15A -174.6(6) .
C18 N4 C14A C13A 170.9(5) .
Mn1 N4 C14A C13A 3.6(8) .
N1 C13A C14A C15A -154.5(6) .
N1 C13A C14A N4 27.3(8) .
N4 C14A C15A C16 -0.8(11) .
C13A C14A C15A C16 -178.9(7) .
C7B N1 C13B C14B -75.1(15) .
C1B N1 C13B C14B 159.9(12) .
Mn1 N1 C13B C14B 48.6(13) .
C18 N4 C14B C15B 31(2) .
Mn1 N4 C14B C15B -171.5(13) .
C18 N4 C14B C13B -154.1(12) .
Mn1 N4 C14B C13B 3.1(19) .
N1 C13B C14B C15B 138.3(17) .
N1 C13B C14B N4 -36(2) .
N4 C14B C15B C16 -4(3) .
C13B C14B C15B C16 -178.1(16) .
C14A C15A C16 C17 8.1(10) .
C14B C15B C16 C17 -25.5(19) .
C15A C16 C17 C18 -7.3(8) .
C15B C16 C17 C18 27.7(10) .
C14B N4 C18 C17 -29.9(12) .
C14A N4 C18 C17 8.3(8) .
Mn1 N4 C18 C17 174.7(4) .
C16 C17 C18 N4 -1.2(8) .
C21 C19 C20 C24 -4.5(6) .
C22 C19 C20 C24 166.4(4) .
C21 C19 C20 C23 -173.0(4) .
C22 C19 C20 C23 -2.1(6) .
C28 C25 C26 C29 -4.1(7) .
C27 C25 C26 C29 -177.2(4) .
C28 C25 C26 C30 170.7(4) .
C27 C25 C26 C30 -2.5(7) .
